data_4128846
loop_
_publ_author_name
'Bhardwaj, Rajni M.'
'McMahon, Jennifer A.'
'Nyman, Jonas'
'Price, Louise S.'
'Konar, Sumit'
'Oswald, Iain D. H.'
'Pulham, Colin R.'
'Price, Sarah L.'
'Reutzel-Edens, Susan M'

_publ_section_title
;
 A Prolific Solvate Former, Galunisertib, under the Pressure of Crystal
 Structure Prediction, Produces Ten Diverse Polymorphs.
;
_journal_issue 35
_journal_name_full 'Journal of the American Chemical Society'
_journal_page_first 13887
_journal_page_last 13897
_journal_paper_doi 10.1021/jacs.9b06634
_journal_volume 141
_journal_year 2019
_chemical_compound_source 'see text'
_chemical_formula_moiety 'C22 H19 N5 O'
_chemical_formula_sum 'C22 H19 N5 O'
_chemical_formula_weight 369.42
_chemical_name_common 'TGF Beta'
_space_group_IT_number 2
_space_group_name_Hall '-P 1'
_space_group_name_H-M_alt 'P -1'
_symmetry_cell_setting triclinic
_symmetry_Int_Tables_number 2
_symmetry_space_group_name_Hall '-P 1'
_symmetry_space_group_name_H-M 'P -1'
_cell_angle_alpha 65.784(3)
_cell_angle_beta 105.495(3)
_cell_angle_gamma 77.315(2)
_cell_formula_units_Z 2
_cell_length_a 8.5537(2)
_cell_length_b 11.3718(4)
_cell_length_c 11.5674(5)
_cell_measurement_temperature 298
_cell_volume 916.89(7)
_computing_cell_refinement 'Topas (Coelho, 2003)'
_computing_data_collection 'DIFFRAC plus XRD Commander (Kienle & Jacob, 2003)'
_computing_data_reduction 'DASH (David et al., 2001)'
_computing_molecular_graphics 'PLATON (Spek, 2003)'
_computing_publication_material 'enCifer (Cambridge Crystallographic Data Centre, 2004)'
_computing_structure_refinement Topas
_computing_structure_solution 'DASH (David et al., 2001)'
_diffrn_ambient_temperature 298
_diffrn_detector 'PIXCEl 3D'
_diffrn_measurement_device_type 'Panalytical Empyrean D8''
_diffrn_radiation_probe x-ray
_diffrn_radiation_type 'Cu K\a~1~'
_diffrn_radiation_wavelength 1.54081
_diffrn_source_target Cu
_exptl_absorpt_coefficient_mu 0.69
_exptl_crystal_density_diffrn 1.338
_exptl_crystal_density_method 'Not Measured'
_exptl_crystal_F_000 388
_pd_char_colour white
_pd_instr_location 'Solid-State Research Group, Eli Lilly, USA'
_pd_meas_2theta_range_inc 0.014
_pd_meas_2theta_range_max 70.0
_pd_meas_2theta_range_min 2.001
_pd_meas_scan_method step
_pd_prep_temperature 298
_pd_proc_ls_background_function Chebychev
_pd_proc_ls_profile_function 'fundamental parameters'
_pd_proc_ls_prof_R_factor 0.030
_pd_proc_ls_prof_wR_expected 0.011
_pd_proc_ls_prof_wR_factor 0.037
_pd_spec_mounting '0.7 mm borosilicate capillary'
_pd_spec_mount_mode transmission
_pd_spec_shape cylinder
_pd_spec_size_axial 12
_pd_spec_size_equat 0.7
_refine_ls_goodness_of_fit_all 3.164
_refine_ls_shift/su_max 0.0075842647
_cod_data_source_file ja9b06634_si_001.cif
_cod_data_source_block Galunisertib_FORM_VIII
_cod_database_code 4128846

loop_
_space_group_symop_id
_space_group_symop_operation_xyz
1 x,y,z
2 -x,-y,-z

loop_
_atom_site_label
_atom_site_type_symbol
_atom_site_thermal_displace_type
_atom_site_fract_x
_atom_site_fract_y
_atom_site_fract_z
_atom_site_occupancy
_atom_site_U_iso_or_equiv
O39 O Uiso 0.494(2) 0.4035(10) 0.6611(13) 1.000 0.0559
N7 N Uiso -0.1638(16) 1.0627(7) 0.5379(10) 1.000 0.0559
N9 N Uiso -0.2412(12) 0.9778(6) 0.5163(7) 1.000 0.0559
N15 N Uiso 0.1248(6) 0.9753(6) 0.8767(5) 1.000 0.0559
N24 N Uiso 0.2529(9) 0.4633(7) 1.1066(7) 1.000 0.0559
N40 N Uiso 0.3772(14) 0.6386(6) 0.5465(5) 1.000 0.0559
C1 C Uiso -0.0424(10) 0.8435(5) 0.7246(7) 1.000 0.0559
C2 C Uiso 0.0542(7) 0.7189(5) 0.8547(5) 1.000 0.0559
C3 C Uiso -0.0460(8) 0.9824(5) 0.6702(6) 1.000 0.0559
C4 C Uiso -0.1555(12) 0.8440(5) 0.6142(7) 1.000 0.0559
C5 C Uiso 0.1831(4) 0.6135(3) 0.8611(4) 1.000 0.0559
C6 C Uiso 0.0278(9) 0.6941(7) 0.9738(5) 1.000 0.0559
C8 C Uiso 0.0406(6) 1.0475(5) 0.7384(4) 1.000 0.0559
C10 C Uiso -0.2309(7) 0.7532(6) 0.5762(5) 1.000 0.0559
C11 C Uiso 0.2289(7) 0.6194(5) 0.7517(5) 1.000 0.0559
C12 C Uiso 0.2814(5) 0.4849(3) 0.9924(5) 1.000 0.0559
C14 C Uiso 0.1287(8) 0.5654(6) 1.0958(6) 1.000 0.0559
C16 C Uiso 0.0353(5) 1.1810(5) 0.6609(5) 1.000 0.0559
C17 C Uiso -0.3679(7) 1.0003(6) 0.3938(5) 1.000 0.0559
C20 C Uiso -0.3820(7) 0.8576(6) 0.4372(6) 1.000 0.0559
C21 C Uiso 0.3586(9) 0.5110(6) 0.7670(5) 1.000 0.0559
C23 C Uiso 0.4118(7) 0.3776(6) 1.0036(5) 1.000 0.0559
C26 C Uiso 0.2043(5) 1.0368(5) 0.9382(5) 1.000 0.0559
C28 C Uiso 0.1172(5) 1.2414(5) 0.7255(4) 1.000 0.0559
C33 C Uiso 0.4063(11) 0.5159(6) 0.6496(6) 1.000 0.0559
C34 C Uiso 0.4491(9) 0.3897(7) 0.8939(5) 1.000 0.0559
C36 C Uiso 0.2028(5) 1.1701(5) 0.8652(5) 1.000 0.0559
C37 C Uiso 0.2961(6) 0.9583(5) 1.0896(5) 1.000 0.0559
H13 H Uiso -0.071(2) 0.7736(19) 0.9743(17) 1.000 0.0671
H18 H Uiso -0.275(2) 0.6934(18) 0.654(2) 1.000 0.0671
H19 H Uiso -0.136(2) 0.6791(16) 0.566(2) 1.000 0.0671
H22 H Uiso 0.159(2) 0.7138(17) 0.6527(18) 1.000 0.0671
H25 H Uiso 0.107(2) 0.5467(17) 1.1897(17) 1.000 0.0671
H27 H Uiso -0.032(2) 1.2353(17) 0.5515(16) 1.000 0.0671
H29 H Uiso -0.3174(18) 1.0308(18) 0.3126(18) 1.000 0.0671
H30 H Uiso -0.491(2) 1.082(2) 0.3617(17) 1.000 0.0671
H31 H Uiso -0.380(2) 0.8291(18) 0.3589(19) 1.000 0.0671
H32 H Uiso -0.505(2) 0.8610(15) 0.4487(16) 1.000 0.0671
H35 H Uiso 0.480(2) 0.2859(19) 1.102(2) 1.000 0.0671
H38 H Uiso 0.113(2) 1.3469(19) 0.664(2) 1.000 0.0671
H41 H Uiso 0.549(2) 0.3067(18) 0.9024(18) 1.000 0.0671
H42 H Uiso 0.266(2) 1.218(2) 0.9151(17) 1.000 0.0671
H43 H Uiso 0.268(2) 1.0259(16) 1.1328(19) 1.000 0.0671
H44 H Uiso 0.438(2) 0.9184(18) 1.1187(18) 1.000 0.0671
H45 H Uiso 0.258(2) 0.8700(18) 1.1366(18) 1.000 0.0671
H46 H Uiso 0.386(2) 0.6424(15) 0.4583(17) 1.000 0.0671
H47 H Uiso 0.338(4) 0.7291(17) 0.5493(19) 1.000 0.0671

loop_
_atom_type_symbol
_atom_type_description
_atom_type_scat_dispersion_real
_atom_type_scat_dispersion_imag
_atom_type_scat_source
C C 0.0033 0.0016 ' International Tables Vol C Tables 4.2.6.8 and 6.1.1.4'
H H 0.0000 0.0000 ' International Tables Vol C Tables 4.2.6.8 and 6.1.1.4'
N N 0.0061 0.0033 ' International Tables Vol C Tables 4.2.6.8 and 6.1.1.4'
O O 0.0106 0.0060 ' International Tables Vol C Tables 4.2.6.8 and 6.1.1.4'

loop_
_geom_angle_atom_site_label_1
_geom_angle_atom_site_label_2
_geom_angle_atom_site_label_3
_geom_angle
_geom_angle_publ_flag
N9 N7 C3 103.5(8) yes
N7 N9 C4 113.6(8) yes
N7 N9 C17 130.0(7) yes
C4 N9 C17 114.2(7) yes
C8 N15 C26 117.5(6) yes
C12 N24 C14 117.2(6) yes
C2 C1 C3 134.3(6) no
C2 C1 C4 121.0(6) no
C3 C1 C4 104.6(6) no
C1 C2 C5 117.4(5) no
C1 C2 C6 124.7(6) no
C5 C2 C6 117.9(5) no
N7 C3 C1 110.4(7) yes
N7 C3 C8 118.8(7) yes
C1 C3 C8 130.5(5) no
N9 C4 C1 105.7(7) yes
N9 C4 C10 111.5(7) yes
C1 C4 C10 141.9(6) no
C2 C5 C11 126.2(4) no
C2 C5 C12 118.2(4) no
C11 C5 C12 115.6(4) no
C2 C6 C14 119.6(7) no
N15 C8 C3 118.2(5) yes
N15 C8 C16 121.4(5) yes
C3 C8 C16 120.4(4) no
C4 C10 C20 102.3(6) no
C5 C11 C21 122.6(5) no
N24 C12 C5 122.7(5) yes
N24 C12 C23 117.2(5) yes
C5 C12 C23 120.1(4) no
N24 C14 C6 124.4(6) yes
C8 C16 C28 120.1(4) no
N9 C17 C20 102.7(5) yes
C10 C20 C17 107.8(5) no
C11 C21 C33 122.8(5) no
C11 C21 C34 120.2(6) no
C33 C21 C34 117.0(7) no
C12 C23 C34 121.4(5) no
N15 C26 C36 123.3(5) yes
N15 C26 C37 117.6(5) yes
C36 C26 C37 119.1(5) no
C16 C28 C36 119.3(5) no
O39 C33 N40 121.7(10) yes
O39 C33 C21 119.0(8) yes
N40 C33 C21 118.6(7) yes
C21 C34 C23 120.2(7) no
C26 C36 C28 118.4(5) no
C33 N40 H46 117.6(13) no
C33 N40 H47 122.6(14) no
H46 N40 H47 119.7(17) no
C2 C6 H13 120.7(10) no
C14 C6 H13 119.7(10) no
C4 C10 H18 111.1(13) no
C4 C10 H19 112.0(12) no
C20 C10 H18 112.4(11) no
C20 C10 H19 111.1(11) no
H18 C10 H19 108.1(16) no
C5 C11 H22 117.5(12) no
C21 C11 H22 119.9(12) no
N24 C14 H25 116.5(12) no
C6 C14 H25 119.1(12) no
C8 C16 H27 119.6(12) no
C28 C16 H27 120.2(12) no
N9 C17 H29 108.2(11) no
N9 C17 H30 110.5(12) no
C20 C17 H29 112.4(13) no
C20 C17 H30 112.8(12) no
H29 C17 H30 109.9(15) no
C10 C20 H31 111.9(12) no
C10 C20 H32 109.0(10) no
C17 C20 H31 110.3(12) no
C17 C20 H32 109.9(11) no
H31 C20 H32 107.9(15) no
C12 C23 H35 117.1(13) no
C34 C23 H35 121.5(13) no
C16 C28 H38 120.0(11) no
C36 C28 H38 120.7(12) no
C21 C34 H41 118.4(11) no
C23 C34 H41 121.4(11) no
C26 C36 H42 122.6(11) no
C28 C36 H42 118.9(11) no
C26 C37 H43 110.3(11) no
C26 C37 H44 109.7(10) no
C26 C37 H45 112.0(10) no
H43 C37 H44 108.0(15) no
H43 C37 H45 108.5(15) no
H44 C37 H45 108.4(16) no

loop_
_geom_bond_atom_site_label_1
_geom_bond_atom_site_label_2
_geom_bond_distance
_geom_bond_publ_flag
O39 C33 1.265(16) yes
N7 N9 1.350(14) yes
N7 C3 1.348(12) yes
N9 C4 1.337(10) yes
N9 C17 1.417(10) yes
N15 C8 1.341(6) yes
N15 C26 1.348(9) yes
N24 C12 1.341(9) yes
N24 C14 1.327(11) yes
N40 C33 1.325(9) yes
C1 C2 1.424(9) no
C1 C3 1.430(10) no
C1 C4 1.378(11) no
C2 C5 1.400(7) no
C2 C6 1.380(8) no
C3 C8 1.458(9) no
C4 C10 1.479(11) no
C5 C11 1.402(7) no
C5 C12 1.452(6) no
C6 C14 1.407(9) no
C8 C16 1.394(8) no
C10 C20 1.522(8) no
C11 C21 1.377(10) no
C12 C23 1.395(8) no
C16 C28 1.369(8) no
C17 C20 1.533(10) no
C21 C33 1.503(10) no
C21 C34 1.386(8) no
C23 C34 1.350(8) no
C26 C36 1.395(8) no
C26 C37 1.468(7) no
C28 C36 1.355(6) no
N40 H46 1.027(18) no
N40 H47 1.03(2) no
C6 H13 1.10(2) no
C10 H18 1.10(2) no
C10 H19 1.10(2) no
C11 H22 1.079(19) no
C14 H25 1.093(18) no
C16 H27 1.062(16) no
C17 H29 1.098(18) no
C17 H30 1.09(2) no
C20 H31 1.08(2) no
C20 H32 1.090(19) no
C23 H35 1.06(2) no
C28 H38 1.10(2) no
C34 H41 1.08(2) no
C36 H42 1.07(2) no
C37 H43 1.09(2) no
C37 H44 1.10(2) no
C37 H45 1.10(2) no

loop_
_geom_hbond_atom_site_label_D
_geom_hbond_atom_site_label_H
_geom_hbond_atom_site_label_A
_geom_hbond_distance_DH
_geom_hbond_distance_HA
_geom_hbond_distance_DA
_geom_hbond_angle_DHA
_geom_hbond_site_symmetry_A
_geom_hbond_publ_flag
N40 H46 O39 1.027(18) 2.09(2) 3.055(17) 156.7(16) 2_666 yes
N40 H47 N7 1.03(2) 2.13(3) 3.070(12) 152(2) 2_576 yes
C10 H18 N24 1.10(2) 2.53(2) 3.567(9) 156.8(14) 2_567 yes
C11 H22 N7 1.079(19) 2.61(2) 3.576(12) 148.4(14) 2_576 yes

loop_
_geom_torsion_atom_site_label_1
_geom_torsion_atom_site_label_2
_geom_torsion_atom_site_label_3
_geom_torsion_atom_site_label_4
_geom_torsion
_geom_torsion_publ_flag
C3 N7 N9 C4 -13.5(12) no
C3 N7 N9 C17 -175.3(9) no
N9 N7 C3 C1 5.2(11) no
N9 N7 C3 C8 -168.7(7) no
N7 N9 C4 C1 16.4(12) no
N7 N9 C17 C20 173.6(11) no
C17 N9 C4 C1 -178.8(8) no
C4 N9 C17 C20 11.9(10) no
C17 N9 C4 C10 -7.2(11) no
N7 N9 C4 C10 -172.0(8) no
C26 N15 C8 C16 0.0(9) no
C8 N15 C26 C37 179.8(5) no
C26 N15 C8 C3 180.0(6) no
C8 N15 C26 C36 -0.1(9) no
C12 N24 C14 C6 -0.9(12) no
C14 N24 C12 C23 -179.9(6) no
C14 N24 C12 C5 0.2(10) no
C2 C1 C4 N9 171.7(8) no
C4 C1 C3 C8 177.0(7) no
C3 C1 C2 C6 72.9(12) no
C4 C1 C2 C6 -111.7(9) no
C2 C1 C3 N7 180.0(10) no
C4 C1 C2 C5 67.2(10) no
C2 C1 C3 C8 -7.1(15) no
C3 C1 C2 C5 -108.1(9) no
C3 C1 C4 C10 -179.0(11) no
C2 C1 C4 C10 4.5(18) no
C3 C1 C4 N9 -11.7(10) no
C4 C1 C3 N7 4.1(10) no
C1 C2 C5 C11 1.1(9) no
C6 C2 C5 C11 -179.9(6) no
C1 C2 C6 C14 178.5(7) no
C6 C2 C5 C12 -0.2(8) no
C1 C2 C5 C12 -179.2(5) no
C5 C2 C6 C14 -0.4(10) no
C1 C3 C8 C16 172.1(7) no
N7 C3 C8 C16 -15.5(11) no
C1 C3 C8 N15 -7.8(11) no
N7 C3 C8 N15 164.6(8) no
C1 C4 C10 C20 165.7(12) no
N9 C4 C10 C20 -1.1(9) no
C11 C5 C12 N24 -179.9(6) no
C2 C5 C12 N24 0.3(8) no
C11 C5 C12 C23 0.2(7) no
C12 C5 C11 C21 -0.1(8) no
C2 C5 C11 C21 179.6(6) no
C2 C5 C12 C23 -179.6(5) no
C2 C6 C14 N24 1.0(12) no
C3 C8 C16 C28 -179.8(5) no
N15 C8 C16 C28 0.1(8) no
C4 C10 C20 C17 8.1(7) no
C5 C11 C21 C34 0.4(11) no
C5 C11 C21 C33 179.0(6) no
C5 C12 C23 C34 -0.4(9) no
N24 C12 C23 C34 179.7(7) no
C8 C16 C28 C36 -0.1(8) no
N9 C17 C20 C10 -11.9(7) no
C34 C21 C33 O39 15.8(14) no
C34 C21 C33 N40 -154.6(9) no
C11 C21 C34 C23 -0.6(11) no
C33 C21 C34 C23 -179.4(7) no
C11 C21 C33 O39 -162.9(11) no
C11 C21 C33 N40 26.7(12) no
C12 C23 C34 C21 0.7(11) no
N15 C26 C36 C28 0.0(8) no
C37 C26 C36 C28 -179.9(5) no
C16 C28 C36 C26 0.1(8) no
